data_7023682
loop_
_publ_author_name
'Chaudhuri, Satyabrata'
'Patra, Sarat Chandra'
'Saha, Pinaki'
'Saha Roy, Amit'
'Maity, Suvendu'
'Bera, Sachinath'
'Saha Sardar, Pinki'
'Ghosh, Sanjib'
'Weyherm\"uller, Thomas'
'Ghosh, Prasanta'

_publ_section_title
;
 Zinc(ii), iron(ii/iii) and ruthenium(ii) complexes of o-phenylenediamine
 derivatives: oxidative dehydrogenation and photoluminescence.
;
_journal_issue 42
_journal_name_full 'Dalton transactions (Cambridge, England : 2003)'
_journal_page_first 15028
_journal_page_last 15042
_journal_paper_doi 10.1039/c3dt51771c
_journal_volume 42
_journal_year 2013
_chemical_compound_source dichloromethane,hexane
_chemical_formula_moiety 'C36 H30 Cl2 N3 P Ru'
_chemical_formula_sum 'C36 H30 Cl2 N3 P Ru'
_chemical_formula_weight 707.57
_chemical_name_systematic
; 
 ? 
;
_space_group_IT_number 14
_symmetry_cell_setting monoclinic
_symmetry_Int_Tables_number 14
_symmetry_space_group_name_Hall '-P 2yn'
_symmetry_space_group_name_H-M 'P 1 21/n 1'
_atom_sites_solution_hydrogens geom
_atom_sites_solution_primary direct
_atom_sites_solution_secondary difmap
_audit_block_code FNG-PG-505-75
_audit_creation_date 2012-04-18
_audit_creation_method SHELXL-97
_cell_angle_alpha 90.00
_cell_angle_beta 95.066(6)
_cell_angle_gamma 90.00
_cell_formula_units_Z 4
_cell_length_a 10.2611(5)
_cell_length_b 20.1556(15)
_cell_length_c 17.8531(18)
_cell_measurement_reflns_used 84279
_cell_measurement_temperature 100(2)
_cell_measurement_theta_max 33.0995
_cell_measurement_theta_min 2.8375
_cell_volume 3677.9(5)
_computing_cell_refinement 'DENZO (Bruker AXS, 2006)'
_computing_data_collection 'DATCOL (Bruker AXS, 2006)'
_computing_data_reduction 'DENZO (Bruker AXS, 2006)'
_computing_structure_refinement 'SHELXL-97 (Sheldrick, 1997)'
_computing_structure_solution 'SHELXS-97 (Sheldrick, 1990)'
_diffrn_ambient_temperature 100(2)
_diffrn_detector_area_resol_mean 18.02
_diffrn_measured_fraction_theta_full 0.999
_diffrn_measured_fraction_theta_max 0.999
_diffrn_measurement_device_type 'Bruker AXS Enraf-Nonius KappaCCD'
_diffrn_measurement_method 'CCD \f- and \w-scans'
_diffrn_radiation_monochromator graphite
_diffrn_radiation_source '0.2 x 2mm^2^ focus rotating anode'
_diffrn_radiation_type MoK\a
_diffrn_radiation_wavelength 0.71073
_diffrn_reflns_av_R_equivalents 0.0710
_diffrn_reflns_av_sigmaI/netI 0.0487
_diffrn_reflns_limit_h_max 13
_diffrn_reflns_limit_h_min -13
_diffrn_reflns_limit_k_max 26
_diffrn_reflns_limit_k_min -26
_diffrn_reflns_limit_l_max 23
_diffrn_reflns_limit_l_min -23
_diffrn_reflns_number 55065
_diffrn_reflns_theta_full 27.50
_diffrn_reflns_theta_max 27.50
_diffrn_reflns_theta_min 2.84
_exptl_absorpt_coefficient_mu 0.641
_exptl_absorpt_correction_T_max 0.96469
_exptl_absorpt_correction_T_min 0.93677
_exptl_absorpt_correction_type gaussian
_exptl_absorpt_process_details 'SADABS (Bruker AXS, 2008)'
_exptl_crystal_colour black
_exptl_crystal_density_diffrn 1.278
_exptl_crystal_density_method 'not measured'
_exptl_crystal_description prism
_exptl_crystal_F_000 1440
_exptl_crystal_size_max 0.14
_exptl_crystal_size_mid 0.11
_exptl_crystal_size_min 0.07
_platon_squeeze_details
;
residual density from solvates hexane and small amounts of dichloromethane
could not be modelled satisfactorily and were therefore removed with
Platon/SQUEEZE. Occupation factors of solvents were found to be less than 0.5.
;
_refine_diff_density_max 0.449
_refine_diff_density_min -0.668
_refine_diff_density_rms 0.090
_refine_ls_extinction_method none
_refine_ls_goodness_of_fit_ref 1.066
_refine_ls_hydrogen_treatment mixed
_refine_ls_matrix_type full
_refine_ls_number_parameters 394
_refine_ls_number_reflns 8440
_refine_ls_number_restraints 1
_refine_ls_restrained_S_all 1.066
_refine_ls_R_factor_all 0.0639
_refine_ls_R_factor_gt 0.0447
_refine_ls_shift/su_max 0.002
_refine_ls_shift/su_mean 0.000
_refine_ls_structure_factor_coef Fsqd
_refine_ls_weighting_details 'calc w=1/[\s^2^(Fo^2^)+(0.0431P)^2^+4.1144P] where P=(Fo^2^+2Fc^2^)/3'
_refine_ls_weighting_scheme calc
_refine_ls_wR_factor_gt 0.1004
_refine_ls_wR_factor_ref 0.1074
_reflns_number_gt 6652
_reflns_number_total 8440
_reflns_threshold_expression >2sigma(I)
_cod_data_source_file c3dt51771c.txt
_cod_data_source_block 3
_cod_depositor_comments
;
The following automatic conversions were performed:

'_symmetry_cell_setting' value 'Monoclinic' changed to 'monoclinic'
according to /home/saulius/struct/CIF-dictionaries/cif_core.dic
dictionary named 'cif_core.dic' version 2.4.2 from 2011-04-26.

Automatic conversion script
Id: cif_fix_values 1891 2012-01-12 08:04:46Z andrius 
;
_cod_original_sg_symbol_Hall '-p 2yn'
_cod_original_sg_symbol_H-M 'P 21/n'
_cod_database_code 7023682

loop_
_symmetry_equiv_pos_as_xyz
'x, y, z'
'-x+1/2, y+1/2, -z+1/2'
'-x, -y, -z'
'x-1/2, -y-1/2, z-1/2'

loop_
_atom_site_label
_atom_site_type_symbol
_atom_site_fract_x
_atom_site_fract_y
_atom_site_fract_z
_atom_site_U_iso_or_equiv
_atom_site_adp_type
_atom_site_occupancy
_atom_site_symmetry_multiplicity
_atom_site_calc_flag
_atom_site_refinement_flags
Ru1 Ru 0.57012(2) 0.876763(12) 0.562058(12) 0.01796(8) Uani 1 1 d .
Cl1 Cl 0.39135(7) 0.88303(4) 0.46137(4) 0.02482(16) Uani 1 1 d .
Cl2 Cl 0.43002(7) 0.93899(4) 0.63995(4) 0.02347(16) Uani 1 1 d .
N1 N 0.5041(2) 0.78464(13) 0.58441(14) 0.0216(5) Uani 1 1 d .
C2 C 0.4296(3) 0.76482(17) 0.63843(19) 0.0274(7) Uani 1 1 d .
H2 H 0.4107 0.7955 0.6764 0.033 Uiso 1 1 calc R
C3 C 0.3794(3) 0.70118(18) 0.6407(2) 0.0323(8) Uani 1 1 d .
H3 H 0.3295 0.6882 0.6806 0.039 Uiso 1 1 calc R
C4 C 0.4023(3) 0.65673(19) 0.5847(2) 0.0343(8) Uani 1 1 d .
H4 H 0.3666 0.6133 0.5848 0.041 Uiso 1 1 calc R
C5 C 0.4781(3) 0.67630(17) 0.5281(2) 0.0307(7) Uani 1 1 d .
H5 H 0.4931 0.6466 0.4884 0.037 Uiso 1 1 calc R
C6 C 0.5324(3) 0.73982(17) 0.52962(18) 0.0252(7) Uani 1 1 d .
C7 C 0.6221(3) 0.76390(16) 0.47703(17) 0.0235(7) Uani 1 1 d .
N8 N 0.6624(2) 0.82518(13) 0.48990(13) 0.0209(5) Uani 1 1 d .
C9 C 0.7609(3) 0.86062(16) 0.45486(16) 0.0216(6) Uani 1 1 d .
C10 C 0.8638(3) 0.83225(18) 0.41982(17) 0.0283(7) Uani 1 1 d .
H10 H 0.8675 0.7856 0.4127 0.034 Uiso 1 1 calc R
C11 C 0.9611(3) 0.87316(19) 0.39546(19) 0.0331(8) Uani 1 1 d .
H11 H 1.0314 0.8542 0.3716 0.040 Uiso 1 1 calc R
C12 C 0.9562(3) 0.9409(2) 0.4057(2) 0.0351(8) Uani 1 1 d .
H12 H 1.0232 0.9682 0.3889 0.042 Uiso 1 1 calc R
C13 C 0.8539(3) 0.96955(18) 0.44043(18) 0.0290(7) Uani 1 1 d .
H13 H 0.8502 1.0163 0.4469 0.035 Uiso 1 1 calc R
C14 C 0.7578(3) 0.92939(16) 0.46531(16) 0.0224(6) Uani 1 1 d .
N15 N 0.6507(3) 0.95729(14) 0.50332(14) 0.0219(5) Uani 1 1 d D
H15A H 0.677(3) 0.9942(14) 0.5272(18) 0.029 Uiso 1 1 d D
H15B H 0.588(3) 0.9684(18) 0.4681(17) 0.029 Uiso 1 1 d D
C16 C 0.6574(3) 0.72235(17) 0.41288(19) 0.0286(7) Uani 1 1 d .
C17 C 0.7162(3) 0.66039(19) 0.4245(2) 0.0352(8) Uani 1 1 d .
H17 H 0.7354 0.6440 0.4742 0.042 Uiso 1 1 calc R
C18 C 0.7468(4) 0.6225(2) 0.3628(2) 0.0453(10) Uani 1 1 d .
H18 H 0.7861 0.5801 0.3706 0.054 Uiso 1 1 calc R
C19 C 0.7202(4) 0.6462(2) 0.2909(2) 0.0459(11) Uani 1 1 d .
H19 H 0.7416 0.6203 0.2492 0.055 Uiso 1 1 calc R
C20 C 0.6622(4) 0.7077(2) 0.2789(2) 0.0420(10) Uani 1 1 d .
H20 H 0.6435 0.7239 0.2291 0.050 Uiso 1 1 calc R
C21 C 0.6315(3) 0.7458(2) 0.33980(19) 0.0346(8) Uani 1 1 d .
H21 H 0.5926 0.7883 0.3315 0.042 Uiso 1 1 calc R
P30 P 0.73695(7) 0.87300(4) 0.65558(4) 0.02104(17) Uani 1 1 d .
C31 C 0.8820(3) 0.83194(19) 0.62368(18) 0.0294(8) Uani 1 1 d .
C32 C 0.8732(4) 0.7649(2) 0.6067(2) 0.0422(10) Uani 1 1 d .
H32 H 0.7958 0.7409 0.6144 0.051 Uiso 1 1 calc R
C33 C 0.9786(5) 0.7331(3) 0.5783(3) 0.0613(14) Uani 1 1 d .
H33 H 0.9731 0.6871 0.5669 0.074 Uiso 1 1 calc R
C34 C 1.0902(4) 0.7673(3) 0.5666(2) 0.0610(15) Uani 1 1 d .
H34 H 1.1620 0.7447 0.5481 0.073 Uiso 1 1 calc R
C35 C 1.0992(4) 0.8332(3) 0.5812(2) 0.0540(14) Uani 1 1 d .
H35 H 1.1760 0.8568 0.5716 0.065 Uiso 1 1 calc R
C36 C 0.9956(3) 0.8661(2) 0.61026(19) 0.0376(9) Uani 1 1 d .
H36 H 1.0024 0.9122 0.6210 0.045 Uiso 1 1 calc R
C41 C 0.7990(3) 0.95024(17) 0.69852(16) 0.0243(7) Uani 1 1 d .
C42 C 0.9071(3) 0.9497(2) 0.7522(2) 0.0355(8) Uani 1 1 d .
H42 H 0.9500 0.9089 0.7650 0.043 Uiso 1 1 calc R
C43 C 0.9520(4) 1.0075(2) 0.7865(2) 0.0447(10) Uani 1 1 d .
H43 H 1.0266 1.0067 0.8220 0.054 Uiso 1 1 calc R
C44 C 0.8879(4) 1.0673(2) 0.7691(2) 0.0422(10) Uani 1 1 d .
H44 H 0.9184 1.1072 0.7931 0.051 Uiso 1 1 calc R
C45 C 0.7804(3) 1.06853(19) 0.71731(19) 0.0328(8) Uani 1 1 d .
H45 H 0.7364 1.1092 0.7055 0.039 Uiso 1 1 calc R
C46 C 0.7360(3) 1.00981(17) 0.68205(17) 0.0259(7) Uani 1 1 d .
H46 H 0.6617 1.0108 0.6463 0.031 Uiso 1 1 calc R
C51 C 0.7098(3) 0.82726(17) 0.74193(17) 0.0256(7) Uani 1 1 d .
C52 C 0.6008(3) 0.8434(2) 0.77963(19) 0.0356(8) Uani 1 1 d .
H52 H 0.5396 0.8752 0.7587 0.043 Uiso 1 1 calc R
C53 C 0.5812(4) 0.8131(2) 0.8479(2) 0.0448(10) Uani 1 1 d .
H53 H 0.5071 0.8243 0.8737 0.054 Uiso 1 1 calc R
C54 C 0.6701(4) 0.7669(2) 0.8776(2) 0.0465(11) Uani 1 1 d .
H54 H 0.6557 0.7453 0.9235 0.056 Uiso 1 1 calc R
C55 C 0.7787(4) 0.7516(2) 0.8420(2) 0.0438(10) Uani 1 1 d .
H55 H 0.8404 0.7205 0.8639 0.053 Uiso 1 1 calc R
C56 C 0.7991(4) 0.78143(19) 0.7740(2) 0.0348(8) Uani 1 1 d .
H56 H 0.8744 0.7704 0.7493 0.042 Uiso 1 1 calc R

loop_
_atom_site_aniso_label
_atom_site_aniso_U_11
_atom_site_aniso_U_22
_atom_site_aniso_U_33
_atom_site_aniso_U_23
_atom_site_aniso_U_13
_atom_site_aniso_U_12
Ru1 0.01544(12) 0.02365(13) 0.01498(11) 0.00132(10) 0.00244(8) 0.00038(10)
Cl1 0.0238(4) 0.0276(4) 0.0221(3) -0.0015(3) -0.0039(3) -0.0005(3)
Cl2 0.0198(4) 0.0307(4) 0.0206(3) 0.0008(3) 0.0055(3) 0.0036(3)
N1 0.0159(12) 0.0284(14) 0.0205(12) 0.0043(10) 0.0015(10) 0.0021(10)
C2 0.0225(16) 0.0300(18) 0.0305(17) 0.0074(14) 0.0068(13) 0.0035(14)
C3 0.0273(18) 0.0318(19) 0.0388(19) 0.0105(15) 0.0079(15) 0.0020(15)
C4 0.0256(18) 0.0315(19) 0.046(2) 0.0085(16) 0.0054(15) -0.0015(15)
C5 0.0267(18) 0.0281(18) 0.0371(19) -0.0008(15) 0.0033(14) -0.0007(14)
C6 0.0203(16) 0.0289(18) 0.0262(16) 0.0005(13) 0.0006(13) 0.0016(13)
C7 0.0221(16) 0.0277(17) 0.0207(15) -0.0013(13) 0.0016(12) 0.0014(13)
N8 0.0167(12) 0.0279(14) 0.0183(12) -0.0003(10) 0.0032(10) 0.0015(10)
C9 0.0171(14) 0.0325(18) 0.0155(13) 0.0002(12) 0.0026(11) -0.0019(12)
C10 0.0282(18) 0.038(2) 0.0200(15) -0.0030(14) 0.0071(13) -0.0006(15)
C11 0.0268(17) 0.045(2) 0.0293(17) -0.0001(16) 0.0119(14) 0.0001(16)
C12 0.0244(18) 0.047(2) 0.0359(19) 0.0004(17) 0.0125(15) -0.0080(16)
C13 0.0299(18) 0.0355(19) 0.0220(16) -0.0013(14) 0.0040(13) -0.0065(15)
C14 0.0208(15) 0.0329(18) 0.0138(13) 0.0009(12) 0.0033(11) 0.0004(13)
N15 0.0240(14) 0.0263(14) 0.0158(12) 0.0020(10) 0.0034(10) -0.0023(11)
C16 0.0225(16) 0.0335(19) 0.0305(17) -0.0094(14) 0.0070(13) -0.0060(14)
C17 0.0288(18) 0.038(2) 0.040(2) -0.0107(16) 0.0070(15) -0.0043(16)
C18 0.032(2) 0.046(2) 0.059(3) -0.026(2) 0.0092(18) -0.0008(18)
C19 0.030(2) 0.063(3) 0.045(2) -0.032(2) 0.0108(17) -0.0099(19)
C20 0.032(2) 0.066(3) 0.0295(19) -0.0161(18) 0.0074(15) -0.0147(19)
C21 0.0259(18) 0.050(2) 0.0277(17) -0.0107(16) 0.0029(14) -0.0066(16)
P30 0.0166(4) 0.0306(4) 0.0162(3) 0.0031(3) 0.0027(3) 0.0020(3)
C31 0.0202(16) 0.048(2) 0.0201(15) 0.0021(14) -0.0002(12) 0.0095(15)
C32 0.036(2) 0.055(3) 0.034(2) -0.0118(18) -0.0046(16) 0.0182(19)
C33 0.053(3) 0.076(3) 0.051(3) -0.027(2) -0.015(2) 0.036(3)
C34 0.040(3) 0.112(5) 0.030(2) -0.013(2) -0.0010(18) 0.041(3)
C35 0.028(2) 0.112(4) 0.0227(18) 0.015(2) 0.0072(15) 0.022(2)
C36 0.0245(17) 0.064(3) 0.0251(17) 0.0120(17) 0.0072(14) 0.0099(17)
C41 0.0208(16) 0.0363(19) 0.0160(14) 0.0026(13) 0.0027(12) -0.0070(14)
C42 0.0270(18) 0.047(2) 0.0313(18) 0.0052(16) -0.0047(14) -0.0059(16)
C43 0.038(2) 0.060(3) 0.034(2) 0.0006(19) -0.0116(16) -0.012(2)
C44 0.042(2) 0.051(3) 0.0322(19) -0.0087(17) -0.0006(17) -0.0176(19)
C45 0.0315(19) 0.039(2) 0.0282(17) -0.0060(15) 0.0073(14) -0.0096(16)
C46 0.0241(16) 0.0383(19) 0.0159(14) -0.0022(13) 0.0048(12) -0.0036(14)
C51 0.0245(16) 0.0328(18) 0.0193(15) 0.0063(13) 0.0010(12) -0.0019(14)
C52 0.0295(19) 0.054(2) 0.0244(17) 0.0108(16) 0.0057(14) 0.0058(17)
C53 0.035(2) 0.073(3) 0.0286(19) 0.0119(19) 0.0114(16) -0.005(2)
C54 0.044(2) 0.068(3) 0.0260(18) 0.0244(19) -0.0036(16) -0.019(2)
C55 0.037(2) 0.050(2) 0.043(2) 0.0226(19) -0.0040(17) -0.0027(18)
C56 0.0301(19) 0.041(2) 0.0334(19) 0.0131(16) 0.0016(15) 0.0010(16)

loop_
_atom_type_symbol
_atom_type_description
_atom_type_scat_dispersion_real
_atom_type_scat_dispersion_imag
_atom_type_scat_source
C C 0.0033 0.0016 'International Tables Vol C Tables 4.2.6.8 and 6.1.1.4'
H H 0.0000 0.0000 'International Tables Vol C Tables 4.2.6.8 and 6.1.1.4'
N N 0.0061 0.0033 'International Tables Vol C Tables 4.2.6.8 and 6.1.1.4'
P P 0.1023 0.0942 'International Tables Vol C Tables 4.2.6.8 and 6.1.1.4'
Cl Cl 0.1484 0.1585 'International Tables Vol C Tables 4.2.6.8 and 6.1.1.4'
Ru Ru -1.2594 0.8363 'International Tables Vol C Tables 4.2.6.8 and 6.1.1.4'

loop_
_exptl_crystal_face_index_h
_exptl_crystal_face_index_k
_exptl_crystal_face_index_l
_exptl_crystal_face_perp_dist
0.00 -1.00 0.00 0.0300
1.00 5.00 0.00 0.0400
0.00 1.00 0.00 0.0400
0.00 0.00 -1.00 0.0500
0.00 0.00 1.00 0.0600
1.00 0.00 -1.00 0.0900
1.00 0.00 2.00 0.0600
-1.00 0.00 0.00 0.0600
1.00 0.00 0.00 0.0800

loop_
_geom_angle_atom_site_label_1
_geom_angle_atom_site_label_2
_geom_angle_atom_site_label_3
_geom_angle
N8 Ru1 N1 80.39(10)
N8 Ru1 N15 81.39(11)
N1 Ru1 N15 160.37(10)
N8 Ru1 P30 95.06(8)
N1 Ru1 P30 93.87(7)
N15 Ru1 P30 94.96(8)
N8 Ru1 Cl2 172.42(8)
N1 Ru1 Cl2 97.76(7)
N15 Ru1 Cl2 99.35(8)
P30 Ru1 Cl2 92.39(3)
N8 Ru1 Cl1 85.37(8)
N1 Ru1 Cl1 87.15(7)
N15 Ru1 Cl1 84.16(7)
P30 Ru1 Cl1 178.94(3)
Cl2 Ru1 Cl1 87.20(3)
C2 N1 C6 118.8(3)
C2 N1 Ru1 129.4(2)
C6 N1 Ru1 111.4(2)
N1 C2 C3 122.2(3)
C4 C3 C2 119.6(3)
C3 C4 C5 119.1(3)
C4 C5 C6 119.7(3)
N1 C6 C5 120.4(3)
N1 C6 C7 115.0(3)
C5 C6 C7 124.6(3)
N8 C7 C6 114.0(3)
N8 C7 C16 124.6(3)
C6 C7 C16 121.3(3)
C7 N8 C9 128.1(3)
C7 N8 Ru1 116.7(2)
C9 N8 Ru1 115.1(2)
C10 C9 C14 119.5(3)
C10 C9 N8 125.8(3)
C14 C9 N8 114.3(3)
C11 C10 C9 119.2(3)
C12 C11 C10 120.6(3)
C11 C12 C13 120.6(3)
C14 C13 C12 119.2(3)
C13 C14 C9 120.9(3)
C13 C14 N15 120.9(3)
C9 C14 N15 118.2(3)
C14 N15 Ru1 106.0(2)
C21 C16 C17 119.2(3)
C21 C16 C7 119.4(3)
C17 C16 C7 121.4(3)
C16 C17 C18 119.7(4)
C19 C18 C17 120.4(4)
C18 C19 C20 120.3(4)
C19 C20 C21 119.8(4)
C20 C21 C16 120.6(4)
C41 P30 C31 104.61(16)
C41 P30 C51 98.55(14)
C31 P30 C51 102.76(15)
C41 P30 Ru1 119.33(11)
C31 P30 Ru1 111.33(11)
C51 P30 Ru1 118.05(11)
C32 C31 C36 119.0(3)
C32 C31 P30 117.9(3)
C36 C31 P30 123.0(3)
C31 C32 C33 119.4(4)
C34 C33 C32 120.7(5)
C35 C34 C33 120.6(4)
C34 C35 C36 119.8(4)
C35 C36 C31 120.5(4)
C46 C41 C42 118.7(3)
C46 C41 P30 120.8(2)
C42 C41 P30 120.4(3)
C43 C42 C41 120.8(4)
C42 C43 C44 120.0(4)
C45 C44 C43 119.9(4)
C44 C45 C46 119.9(4)
C41 C46 C45 120.8(3)
C56 C51 C52 118.9(3)
C56 C51 P30 122.5(3)
C52 C51 P30 118.4(3)
C53 C52 C51 120.3(3)
C54 C53 C52 119.4(4)
C55 C54 C53 120.9(3)
C54 C55 C56 120.1(4)
C55 C56 C51 120.3(3)

loop_
_geom_bond_atom_site_label_1
_geom_bond_atom_site_label_2
_geom_bond_distance
Ru1 N8 1.963(2)
Ru1 N1 2.028(3)
Ru1 N15 2.138(3)
Ru1 P30 2.2846(8)
Ru1 Cl2 2.4345(8)
Ru1 Cl1 2.4555(8)
N1 C2 1.343(4)
N1 C6 1.381(4)
C2 C3 1.384(5)
C3 C4 1.378(5)
C4 C5 1.385(5)
C5 C6 1.395(5)
C6 C7 1.455(4)
C7 N8 1.316(4)
C7 C16 1.489(4)
N8 C9 1.426(4)
C9 C10 1.396(4)
C9 C14 1.399(5)
C10 C11 1.394(5)
C11 C12 1.379(5)
C12 C13 1.391(5)
C13 C14 1.379(4)
C14 N15 1.455(4)
C16 C21 1.391(5)
C16 C17 1.395(5)
C17 C18 1.400(5)
C18 C19 1.375(6)
C19 C20 1.383(6)
C20 C21 1.391(5)
P30 C41 1.825(3)
P30 C31 1.837(3)
P30 C51 1.838(3)
C31 C32 1.387(5)
C31 C36 1.392(5)
C32 C33 1.390(6)
C33 C34 1.369(7)
C34 C35 1.354(7)
C35 C36 1.391(5)
C41 C46 1.383(5)
C41 C42 1.400(5)
C42 C43 1.377(5)
C43 C44 1.396(6)
C44 C45 1.376(5)
C45 C46 1.398(5)
C51 C56 1.388(5)
C51 C52 1.394(5)
C52 C53 1.393(5)
C53 C54 1.377(6)
C54 C55 1.365(6)
C55 C56 1.387(5)

loop_
_platon_squeeze_void_nr
_platon_squeeze_void_average_x
_platon_squeeze_void_average_y
_platon_squeeze_void_average_z
_platon_squeeze_void_volume
_platon_squeeze_void_count_electrons
_platon_squeeze_void_content
1 -0.052 0.000 0.000 422 22 'hexane, CH2Cl2'
2 0.007 0.500 0.500 422 21 'hexane, CH2Cl2'
